data_2100794
loop_
_publ_author_name
'Leligny, H.'
'Durcok, S.'
'Labbe, P.'
'Ledesert, M.'
'Raveau, B.'

_publ_section_title
;
 X-ray investigation of the incommensurate modulated structure of
 Bi~2.08~Sr~1.84~CuO~6{-~\d}
;
_journal_issue 4
_journal_name_full 'Acta Crystallographica Section B'
_journal_page_first 407
_journal_page_last 418
_journal_paper_doi 10.1107/S0108768192002143
_journal_volume 48
_journal_year 1992
_chemical_formula_sum 'Bi2.08 Cu O6 Sr1.84'
_chemical_formula_weight 755.44
_space_group_crystal_system monoclinic
_space_group_IT_number 15
_space_group_name_Hall '-A 2ya'
_space_group_name_H-M_alt 'A 1 2/a 1'
_cell_angle_alpha 90
_cell_angle_beta 89.930(10)
_cell_angle_gamma 90
_cell_formula_units_Z 4
_cell_length_a 5.3791(6)
_cell_length_b 5.3811(9)
_cell_length_c 24.589(3)
_cell_volume 711.74(17)
_diffrn_radiation_type Cu
_diffrn_radiation_wavelength 1.541838
_exptl_absorpt_coefficient_mu 120.331
_exptl_crystal_density_diffrn 7.05
_exptl_crystal_F_000 639
_cod_data_source_file du0333.cif
_cod_data_source_block du0333a
_cod_depositor_comments
;
 Correcting the space group by changing it from 'A 1 1 2/a' to 'A 1 2/a 1'
 after consulting the original publication.

 Antanas Vaitkus,
 2018-01-28
;
_cod_original_cell_volume 711.7
_cod_original_formula_sum 'Bi2.08 Cu1 O6 Sr1.84'
_cod_database_code 2100794

loop_
_space_group_symop_id
_space_group_symop_operation_xyz
1 x,y,z
2 -x+1/2,y,-z
3 -x,-y,-z
4 x+1/2,-y,z
5 x,y+1/2,z+1/2
6 -x+1/2,y+1/2,-z+1/2
7 -x,-y+1/2,-z+1/2
8 x+1/2,-y+1/2,z+1/2

loop_
_atom_site_label
_atom_site_fract_x
_atom_site_fract_y
_atom_site_fract_z
Bi -.0006(2) .2754(2) .0654
Sr .5003(4) .2473(5) .17850(10)
Cu .0 .25 .25
O(1) .253(5) .000(4) .2517(10)
O(2) .015(4) .200(5) .1499(8)
O(3) .521(5) .340(4) .0698(9)
